data_2233052
loop_
_publ_author_name
'Collas, Alain'
'Blockhuys, Frank'

_publ_section_title
;
 (<i>E</i>,<i>E</i>)-<i>N</i>^1^-(2,3,4,5,6-Pentafluorobenzylidene)-<i>N</i>^4^-(3,4,5-trimethoxybenzylidene)benzene-1,4-diamine
;
_journal_coeditor_code ZL2429
_journal_issue 12
_journal_name_full 'Acta Crystallographica Section E'
_journal_page_first o3397
_journal_page_last o3398
_journal_paper_doi 10.1107/S160053681104904X
_journal_volume 67
_journal_year 2011
_chemical_formula_iupac 'C23 H17 F5 N2 O3'
_chemical_formula_moiety 'C23 H17 F5 N2 O3'
_chemical_formula_sum 'C23 H17 F5 N2 O3'
_chemical_formula_weight 464.39
_chemical_name_systematic
;
(<i>E</i>,<i>E</i>)-<i>N</i>^1^-(2,3,4,5,6-Pentafluorobenzylidene)-
<i>N</i>^4^-(3,4,5-trimethoxybenzylidene)benzene-1,4-diamine
;
_space_group_IT_number 2
_symmetry_cell_setting triclinic
_symmetry_space_group_name_Hall '-P 1'
_symmetry_space_group_name_H-M 'P -1'
_atom_sites_solution_hydrogens geom
_atom_sites_solution_primary direct
_atom_sites_solution_secondary difmap
_audit_creation_method SHELXL-97
_cell_angle_alpha 83.85(2)
_cell_angle_beta 83.12(2)
_cell_angle_gamma 89.50(2)
_cell_formula_units_Z 2
_cell_length_a 7.131(2)
_cell_length_b 11.749(3)
_cell_length_c 12.654(3)
_cell_measurement_reflns_used 25
_cell_measurement_temperature 298(2)
_cell_measurement_theta_max 20.77
_cell_measurement_theta_min 5.78
_cell_volume 1046.5(5)
_computing_cell_refinement 'CAD-4 EXPRESS (Enraf--Nonius, 1994)'
_computing_data_collection 'CAD-4 EXPRESS (Enraf--Nonius, 1994)'
_computing_data_reduction 'DREAR (Blessing, 1987)'
_computing_molecular_graphics 'ORTEP-3 (Farrugia, 1997) and Mercury (Macrae <i>et al.</i>, 2008)'
_computing_publication_material 'WinGX (Farrugia, 1999) and PLATON (Spek, 2009)'
_computing_structure_refinement 'SHELXL97 (Sheldrick, 2008)'
_computing_structure_solution 'SHELXS97 (Sheldrick, 2008)'
_diffrn_ambient_temperature 298(2)
_diffrn_measured_fraction_theta_full 1.000
_diffrn_measured_fraction_theta_max 1.000
_diffrn_measurement_device_type 'Enraf--Nonius CAD-4'
_diffrn_measurement_method '\q/2\w scans'
_diffrn_radiation_monochromator graphite
_diffrn_radiation_source 'fine-focus sealed tube'
_diffrn_radiation_type MoK\a
_diffrn_radiation_wavelength 0.71073
_diffrn_reflns_av_R_equivalents 0.0117
_diffrn_reflns_av_sigmaI/netI 0.0410
_diffrn_reflns_limit_h_max 8
_diffrn_reflns_limit_h_min -8
_diffrn_reflns_limit_k_max 14
_diffrn_reflns_limit_k_min -14
_diffrn_reflns_limit_l_max 15
_diffrn_reflns_limit_l_min -15
_diffrn_reflns_number 7650
_diffrn_reflns_theta_full 25.32
_diffrn_reflns_theta_max 25.32
_diffrn_reflns_theta_min 1.63
_diffrn_standards_decay_% 0
_diffrn_standards_interval_time 60
_diffrn_standards_number 3
_exptl_absorpt_coefficient_mu 0.128
_exptl_absorpt_correction_type none
_exptl_crystal_colour orange
_exptl_crystal_density_diffrn 1.474
_exptl_crystal_density_method 'not measured'
_exptl_crystal_description prism
_exptl_crystal_F_000 476
_exptl_crystal_size_max 0.3
_exptl_crystal_size_mid 0.2
_exptl_crystal_size_min 0.2
_refine_diff_density_max 0.249
_refine_diff_density_min -0.315
_refine_ls_extinction_method none
_refine_ls_goodness_of_fit_ref 1.062
_refine_ls_hydrogen_treatment constr
_refine_ls_matrix_type full
_refine_ls_number_parameters 301
_refine_ls_number_reflns 3831
_refine_ls_number_restraints 0
_refine_ls_restrained_S_all 1.062
_refine_ls_R_factor_all 0.1324
_refine_ls_R_factor_gt 0.0776
_refine_ls_shift/su_max 0.000
_refine_ls_shift/su_mean 0.000
_refine_ls_structure_factor_coef Fsqd
_refine_ls_weighting_details 'calc w=1/[\s^2^(Fo^2^)+(0.1397P)^2^+0.0922P] where P=(Fo^2^+2Fc^2^)/3'
_refine_ls_weighting_scheme calc
_refine_ls_wR_factor_gt 0.1937
_refine_ls_wR_factor_ref 0.2400
_reflns_number_gt 2077
_reflns_number_total 3831
_reflns_threshold_expression I>2\s(I)
_cod_data_source_file zl2429.cif
_cod_data_source_block I
_cod_database_code 2233052
_cod_database_fobs_code 2233052

loop_
_symmetry_equiv_pos_as_xyz
'x, y, z'
'-x, -y, -z'

loop_
_atom_site_type_symbol
_atom_site_label
_atom_site_fract_x
_atom_site_fract_y
_atom_site_fract_z
_atom_site_U_iso_or_equiv
_atom_site_adp_type
_atom_site_calc_flag
_atom_site_refinement_flags
_atom_site_occupancy
_atom_site_symmetry_multiplicity
C C1 0.4594(4) 0.8471(3) 0.3807(2) 0.0644(8) Uani d . 1 1
C C2 0.4713(5) 0.9623(3) 0.3488(3) 0.0699(9) Uani d . 1 1
C C3 0.3407(6) 1.0190(3) 0.2900(3) 0.0826(10) Uani d . 1 1
C C4 0.1929(5) 0.9579(4) 0.2629(3) 0.0885(12) Uani d . 1 1
C C5 0.1764(5) 0.8446(4) 0.2928(3) 0.0822(10) Uani d . 1 1
C C6 0.3086(5) 0.7896(3) 0.3501(3) 0.0706(9) Uani d . 1 1
C C31 0.8512(5) 0.7527(3) 0.5358(3) 0.0736(9) Uani d . 1 1
C C32 0.8325(6) 0.6361(3) 0.5613(4) 0.1033(15) Uani d . 1 1
H H32 0.7300 0.5986 0.5415 0.124 Uiso calc R 1 1
C C33 0.9613(6) 0.5748(3) 0.6149(3) 0.0974(14) Uani d . 1 1
H H33 0.9463 0.4960 0.6304 0.117 Uiso calc R 1 1
C C34 1.1146(4) 0.6285(3) 0.6469(2) 0.0632(8) Uani d . 1 1
C C35 1.1320(4) 0.7443(3) 0.6226(2) 0.0675(8) Uani d . 1 1
H H35 1.2336 0.7818 0.6435 0.081 Uiso calc R 1 1
C C36 1.0026(4) 0.8074(3) 0.5677(3) 0.0692(9) Uani d . 1 1
H H36 1.0173 0.8862 0.5523 0.083 Uiso calc R 1 1
F F2 0.6128(3) 1.02449(18) 0.3725(2) 0.1006(8) Uani d . 1 1
F F3 0.3585(4) 1.1305(2) 0.2600(2) 0.1206(9) Uani d . 1 1
F F4 0.0656(4) 1.0128(3) 0.2066(2) 0.1289(10) Uani d . 1 1
F F5 0.0318(3) 0.7845(3) 0.26703(19) 0.1193(9) Uani d . 1 1
F F6 0.2870(3) 0.67739(19) 0.37783(18) 0.0951(7) Uani d . 1 1
C C11 0.5942(5) 0.7820(3) 0.4420(3) 0.0742(9) Uani d . 1 1
H H11 0.5780 0.7030 0.4540 0.089 Uiso calc R 1 1
C C41 1.2322(5) 0.4731(3) 0.7473(3) 0.0667(8) Uani d . 1 1
H H41 1.1210 0.4351 0.7408 0.080 Uiso calc R 1 1
C C51 1.3720(4) 0.4127(3) 0.8089(2) 0.0631(8) Uani d . 1 1
C C52 1.3406(5) 0.2992(3) 0.8467(3) 0.0691(9) Uani d . 1 1
H H52 1.2324 0.2625 0.8330 0.083 Uiso calc R 1 1
C C53 1.4695(5) 0.2393(3) 0.9049(3) 0.0684(8) Uani d . 1 1
C C54 1.6325(4) 0.2948(3) 0.9237(3) 0.0691(9) Uani d . 1 1
C C55 1.6611(4) 0.4107(3) 0.8878(3) 0.0660(8) Uani d . 1 1
C C56 1.5323(4) 0.4700(3) 0.8289(2) 0.0666(8) Uani d . 1 1
H H56 1.5525 0.5466 0.8033 0.080 Uiso calc R 1 1
C C531 1.2776(6) 0.0728(3) 0.9403(4) 0.1006(13) Uani d . 1 1
H H53A 1.1758 0.1170 0.9717 0.151 Uiso calc R 1 1
H H53B 1.2771 -0.0021 0.9790 0.151 Uiso calc R 1 1
H H53C 1.2618 0.0662 0.8670 0.151 Uiso calc R 1 1
C C541 1.7388(6) 0.2398(4) 1.0885(3) 0.0918(11) Uani d . 1 1
H H54A 1.7360 0.3182 1.1034 0.138 Uiso calc R 1 1
H H54B 1.8407 0.2010 1.1203 0.138 Uiso calc R 1 1
H H54C 1.6214 0.2033 1.1179 0.138 Uiso calc R 1 1
C C551 1.8259(5) 0.5788(4) 0.9087(3) 0.0869(11) Uani d . 1 1
H H55A 1.8477 0.6104 0.8351 0.130 Uiso calc R 1 1
H H55B 1.9264 0.6015 0.9461 0.130 Uiso calc R 1 1
H H55C 1.7079 0.6066 0.9409 0.130 Uiso calc R 1 1
N N11 0.7261(4) 0.8232(3) 0.4786(2) 0.0855(9) Uani d . 1 1
N N41 1.2556(4) 0.5735(2) 0.7032(2) 0.0688(7) Uani d . 1 1
O O53 1.4518(4) 0.1280(2) 0.9453(2) 0.0898(8) Uani d . 1 1
O O54 1.7660(3) 0.2351(2) 0.97682(19) 0.0817(7) Uani d . 1 1
O O55 1.8193(3) 0.4583(2) 0.9145(2) 0.0844(7) Uani d . 1 1

loop_
_atom_site_aniso_label
_atom_site_aniso_U_11
_atom_site_aniso_U_22
_atom_site_aniso_U_33
_atom_site_aniso_U_12
_atom_site_aniso_U_13
_atom_site_aniso_U_23
C1 0.0601(18) 0.075(2) 0.0590(17) -0.0068(16) -0.0117(14) -0.0037(15)
C2 0.0618(19) 0.074(2) 0.072(2) -0.0107(16) -0.0097(16) 0.0037(16)
C3 0.082(2) 0.088(3) 0.072(2) 0.004(2) -0.0062(19) 0.0133(19)
C4 0.070(2) 0.132(4) 0.062(2) 0.012(2) -0.0185(17) 0.002(2)
C5 0.067(2) 0.118(3) 0.066(2) -0.005(2) -0.0178(17) -0.016(2)
C6 0.067(2) 0.081(2) 0.0649(19) -0.0119(17) -0.0087(16) -0.0101(16)
C31 0.078(2) 0.071(2) 0.074(2) -0.0098(17) -0.0294(17) 0.0077(16)
C32 0.108(3) 0.072(2) 0.139(3) -0.032(2) -0.076(3) 0.018(2)
C33 0.115(3) 0.064(2) 0.121(3) -0.022(2) -0.069(3) 0.018(2)
C34 0.0668(19) 0.0662(19) 0.0578(17) -0.0078(15) -0.0177(14) -0.0004(14)
C35 0.0650(19) 0.071(2) 0.0672(18) -0.0177(16) -0.0186(15) 0.0032(15)
C36 0.072(2) 0.0628(18) 0.072(2) -0.0137(16) -0.0174(16) 0.0068(15)
F2 0.0859(14) 0.0770(13) 0.1376(19) -0.0243(11) -0.0311(13) 0.0158(12)
F3 0.121(2) 0.0973(17) 0.131(2) 0.0054(14) -0.0103(16) 0.0430(15)
F4 0.1015(18) 0.188(3) 0.0967(16) 0.0282(17) -0.0426(14) 0.0170(16)
F5 0.0858(15) 0.172(3) 0.1109(17) -0.0216(16) -0.0427(13) -0.0292(16)
F6 0.0956(15) 0.0853(15) 0.1084(16) -0.0248(12) -0.0244(12) -0.0126(12)
C11 0.075(2) 0.067(2) 0.082(2) -0.0064(17) -0.0232(18) 0.0049(16)
C41 0.0615(19) 0.067(2) 0.073(2) -0.0038(16) -0.0170(15) -0.0019(16)
C51 0.0565(18) 0.070(2) 0.0637(18) 0.0001(15) -0.0139(14) -0.0060(15)
C52 0.068(2) 0.070(2) 0.074(2) -0.0008(16) -0.0261(16) -0.0082(16)
C53 0.073(2) 0.0602(19) 0.076(2) 0.0048(16) -0.0223(17) -0.0072(16)
C54 0.0604(19) 0.079(2) 0.0696(19) 0.0111(17) -0.0157(15) -0.0082(16)
C55 0.0497(17) 0.080(2) 0.0693(19) -0.0018(15) -0.0116(14) -0.0077(16)
C56 0.0579(19) 0.071(2) 0.070(2) -0.0019(15) -0.0103(15) -0.0008(15)
C531 0.105(3) 0.074(2) 0.124(3) -0.016(2) -0.041(3) 0.013(2)
C541 0.092(3) 0.104(3) 0.082(3) -0.005(2) -0.034(2) 0.004(2)
C551 0.068(2) 0.101(3) 0.093(3) -0.019(2) -0.0210(19) -0.008(2)
N11 0.086(2) 0.0748(18) 0.100(2) -0.0144(16) -0.0445(18) 0.0129(15)
N41 0.0686(16) 0.0697(17) 0.0693(16) -0.0082(13) -0.0220(13) 0.0030(13)
O53 0.0953(18) 0.0672(15) 0.112(2) -0.0011(13) -0.0462(15) 0.0038(13)
O54 0.0683(15) 0.0948(17) 0.0846(16) 0.0174(12) -0.0264(12) -0.0040(13)
O55 0.0548(13) 0.0951(18) 0.1049(18) -0.0099(12) -0.0239(12) -0.0016(14)

loop_
_atom_type_symbol
_atom_type_description
_atom_type_scat_dispersion_real
_atom_type_scat_dispersion_imag
_atom_type_scat_source
C C 0.0033 0.0016 'International Tables Vol C Tables 4.2.6.8 and 6.1.1.4'
H H 0.0000 0.0000 'International Tables Vol C Tables 4.2.6.8 and 6.1.1.4'
F F 0.0171 0.0103 'International Tables Vol C Tables 4.2.6.8 and 6.1.1.4'
N N 0.0061 0.0033 'International Tables Vol C Tables 4.2.6.8 and 6.1.1.4'
O O 0.0106 0.0060 'International Tables Vol C Tables 4.2.6.8 and 6.1.1.4'

loop_
_geom_angle_atom_site_label_1
_geom_angle_atom_site_label_2
_geom_angle_atom_site_label_3
_geom_angle
C2 C1 C6 116.2(3)
C2 C1 C11 124.9(3)
C6 C1 C11 118.9(3)
F2 C2 C1 120.7(3)
F2 C2 C3 117.0(3)
C1 C2 C3 122.3(3)
F3 C3 C4 120.7(3)
F3 C3 C2 120.3(4)
C4 C3 C2 119.0(4)
F4 C4 C5 120.5(4)
F4 C4 C3 119.1(4)
C5 C4 C3 120.4(3)
F5 C5 C4 120.7(3)
F5 C5 C6 119.5(4)
C4 C5 C6 119.7(3)
F6 C6 C5 117.7(3)
F6 C6 C1 119.9(3)
C5 C6 C1 122.4(3)
C32 C31 C36 118.5(3)
C32 C31 N11 125.2(3)
C36 C31 N11 116.3(3)
C33 C32 C31 121.3(3)
C33 C32 H32 119.4
C31 C32 H32 119.4
C32 C33 C34 120.8(3)
C32 C33 H33 119.6
C34 C33 H33 119.6
C35 C34 C33 117.9(3)
C35 C34 N41 116.6(3)
C33 C34 N41 125.5(3)
C34 C35 C36 121.8(3)
C34 C35 H35 119.1
C36 C35 H35 119.1
C35 C36 C31 119.7(3)
C35 C36 H36 120.1
C31 C36 H36 120.1
N11 C11 C1 125.2(3)
N11 C11 H11 117.4
C1 C11 H11 117.4
N41 C41 C51 123.2(3)
N41 C41 H41 118.4
C51 C41 H41 118.4
C52 C51 C56 121.0(3)
C52 C51 C41 118.8(3)
C56 C51 C41 120.2(3)
C51 C52 C53 120.4(3)
C51 C52 H52 119.8
C53 C52 H52 119.8
O53 C53 C52 124.9(3)
O53 C53 C54 115.8(3)
C52 C53 C54 119.3(3)
O54 C54 C53 120.0(3)
O54 C54 C55 120.0(3)
C53 C54 C55 120.1(3)
O55 C55 C56 124.0(3)
O55 C55 C54 115.6(3)
C56 C55 C54 120.4(3)
C55 C56 C51 118.8(3)
C55 C56 H56 120.6
C51 C56 H56 120.6
O53 C531 H53A 109.5
O53 C531 H53B 109.5
H53A C531 H53B 109.5
O53 C531 H53C 109.5
H53A C531 H53C 109.5
H53B C531 H53C 109.5
O54 C541 H54A 109.5
O54 C541 H54B 109.5
H54A C541 H54B 109.5
O54 C541 H54C 109.5
H54A C541 H54C 109.5
H54B C541 H54C 109.5
O55 C551 H55A 109.5
O55 C551 H55B 109.5
H55A C551 H55B 109.5
O55 C551 H55C 109.5
H55A C551 H55C 109.5
H55B C551 H55C 109.5
C11 N11 C31 121.1(3)
C41 N41 C34 120.8(3)
C53 O53 C531 117.5(3)
C54 O54 C541 113.5(3)
C55 O55 C551 117.1(3)

loop_
_geom_bond_atom_site_label_1
_geom_bond_atom_site_label_2
_geom_bond_distance
C1 C2 1.371(4)
C1 C6 1.390(4)
C1 C11 1.466(4)
C2 F2 1.332(4)
C2 C3 1.383(5)
C3 F3 1.327(4)
C3 C4 1.377(6)
C4 F4 1.339(4)
C4 C5 1.347(6)
C5 F5 1.346(4)
C5 C6 1.372(5)
C6 F6 1.333(4)
C31 C32 1.376(5)
C31 C36 1.384(4)
C31 N11 1.421(4)
C32 C33 1.363(5)
C32 H32 0.9300
C33 C34 1.389(5)
C33 H33 0.9300
C34 C35 1.366(4)
C34 N41 1.414(4)
C35 C36 1.383(4)
C35 H35 0.9300
C36 H36 0.9300
C11 N11 1.223(4)
C11 H11 0.9300
C41 N41 1.253(4)
C41 C51 1.470(4)
C41 H41 0.9300
C51 C52 1.378(4)
C51 C56 1.394(4)
C52 C53 1.386(4)
C52 H52 0.9300
C53 O53 1.353(4)
C53 C54 1.395(5)
C54 O54 1.375(4)
C54 C55 1.397(5)
C55 O55 1.358(4)
C55 C56 1.388(4)
C56 H56 0.9300
C531 O53 1.418(4)
C531 H53A 0.9600
C531 H53B 0.9600
C531 H53C 0.9600
C541 O54 1.410(4)
C541 H54A 0.9600
C541 H54B 0.9600
C541 H54C 0.9600
C551 O55 1.411(5)
C551 H55A 0.9600
C551 H55B 0.9600
C551 H55C 0.9600

loop_
_geom_torsion_atom_site_label_1
_geom_torsion_atom_site_label_2
_geom_torsion_atom_site_label_3
_geom_torsion_atom_site_label_4
_geom_torsion
C6 C1 C2 F2 -178.8(3)
C11 C1 C2 F2 0.1(5)
C6 C1 C2 C3 0.4(5)
C11 C1 C2 C3 179.3(3)
F2 C2 C3 F3 -0.3(5)
C1 C2 C3 F3 -179.5(3)
F2 C2 C3 C4 179.5(3)
C1 C2 C3 C4 0.3(6)
F3 C3 C4 F4 -0.6(6)
C2 C3 C4 F4 179.6(3)
F3 C3 C4 C5 179.5(3)
C2 C3 C4 C5 -0.3(6)
F4 C4 C5 F5 -0.2(6)
C3 C4 C5 F5 179.7(3)
F4 C4 C5 C6 179.7(3)
C3 C4 C5 C6 -0.4(6)
F5 C5 C6 F6 0.0(5)
C4 C5 C6 F6 -179.8(3)
F5 C5 C6 C1 -178.9(3)
C4 C5 C6 C1 1.2(5)
C2 C1 C6 F6 179.9(3)
C11 C1 C6 F6 0.9(5)
C2 C1 C6 C5 -1.1(5)
C11 C1 C6 C5 179.9(3)
C36 C31 C32 C33 -1.3(7)
N11 C31 C32 C33 178.9(4)
C31 C32 C33 C34 0.9(8)
C32 C33 C34 C35 -0.2(6)
C32 C33 C34 N41 179.7(4)
C33 C34 C35 C36 -0.1(5)
N41 C34 C35 C36 180.0(3)
C34 C35 C36 C31 -0.3(5)
C32 C31 C36 C35 0.9(6)
N11 C31 C36 C35 -179.2(3)
C2 C1 C11 N11 5.4(6)
C6 C1 C11 N11 -175.7(3)
N41 C41 C51 C52 -174.5(3)
N41 C41 C51 C56 5.9(5)
C56 C51 C52 C53 -0.5(5)
C41 C51 C52 C53 179.9(3)
C51 C52 C53 O53 -180.0(3)
C51 C52 C53 C54 -0.8(5)
O53 C53 C54 O54 2.4(5)
C52 C53 C54 O54 -176.9(3)
O53 C53 C54 C55 -178.2(3)
C52 C53 C54 C55 2.6(5)
O54 C54 C55 O55 -3.7(4)
C53 C54 C55 O55 176.9(3)
O54 C54 C55 C56 176.4(3)
C53 C54 C55 C56 -3.0(5)
O55 C55 C56 C51 -178.2(3)
C54 C55 C56 C51 1.7(5)
C52 C51 C56 C55 0.1(5)
C41 C51 C56 C55 179.7(3)
C1 C11 N11 C31 -179.0(3)
C32 C31 N11 C11 -4.2(6)
C36 C31 N11 C11 176.0(3)
C51 C41 N41 C34 -178.6(3)
C35 C34 N41 C41 165.6(3)
C33 C34 N41 C41 -14.3(6)
C52 C53 O53 C531 -9.0(5)
C54 C53 O53 C531 171.9(3)
C53 C54 O54 C541 -91.7(4)
C55 C54 O54 C541 88.9(4)
C56 C55 O55 C551 18.3(5)
C54 C55 O55 C551 -161.6(3)

loop_
_cod_related_entry_id
_cod_related_entry_database
_cod_related_entry_code
1 ChemSpider 30657292
